data_4035326
loop_
_publ_author_name
'Ping, Lucy'
'Bak, JungMin'
'Kim, Youngmee'
'Bouffard, Jean'

_publ_section_title
;
 Addition, Substitution, and Ring-Contraction Reactions of Quinones with
 N-Heterocyclic Carbenes.
;
_journal_issue 16
_journal_name_full 'The Journal of organic chemistry'
_journal_page_first 9240
_journal_page_last 9249
_journal_paper_doi 10.1021/acs.joc.8b01236
_journal_volume 83
_journal_year 2018
_chemical_formula_sum 'C29 H24 Cl2 N4 O2'
_chemical_formula_weight 531.42
_space_group_crystal_system monoclinic
_space_group_IT_number 14
_space_group_name_Hall '-P 2ybc'
_space_group_name_H-M_alt 'P 1 21/c 1'
_atom_sites_solution_hydrogens geom
_audit_creation_method 'APEX2 v2014.1-1'
_cell_angle_alpha 90
_cell_angle_beta 94.4057(7)
_cell_angle_gamma 90
_cell_formula_units_Z 4
_cell_length_a 9.11650(10)
_cell_length_b 17.6729(2)
_cell_length_c 16.5085(2)
_cell_measurement_reflns_used 9272
_cell_measurement_temperature 296(2)
_cell_measurement_theta_max 27.2453
_cell_measurement_theta_min 2.3048
_cell_volume 2651.91(5)
_computing_cell_refinement 'SAINT V8.34A (Bruker AXS Inc., 2013)'
_computing_data_collection 'Bruker Instrument Service v2013.12.0.0'
_computing_data_reduction 'SAINT V8.34A (Bruker AXS Inc., 2013)'
_computing_structure_refinement 'SHELXL-2014 (Sheldrick, 2015)'
_diffrn_ambient_temperature 296(2)
_diffrn_measured_fraction_theta_full 1.000
_diffrn_measured_fraction_theta_max 0.990
_diffrn_measurement_device_type 'Bruker APEX-II CCD'
_diffrn_measurement_method '\f and \w scans'
_diffrn_radiation_type MoK\a
_diffrn_radiation_wavelength 0.71073
_diffrn_reflns_av_R_equivalents 0.0388
_diffrn_reflns_av_unetI/netI 0.0297
_diffrn_reflns_Laue_measured_fraction_full 1.000
_diffrn_reflns_Laue_measured_fraction_max 0.990
_diffrn_reflns_limit_h_max 12
_diffrn_reflns_limit_h_min -11
_diffrn_reflns_limit_k_max 23
_diffrn_reflns_limit_k_min -23
_diffrn_reflns_limit_l_max 21
_diffrn_reflns_limit_l_min -22
_diffrn_reflns_number 41771
_diffrn_reflns_point_group_measured_fraction_full 1.000
_diffrn_reflns_point_group_measured_fraction_max 0.990
_diffrn_reflns_theta_full 25.242
_diffrn_reflns_theta_max 28.619
_diffrn_reflns_theta_min 1.691
_exptl_absorpt_coefficient_mu 0.279
_exptl_absorpt_correction_T_max 0.97
_exptl_absorpt_correction_T_min 0.92
_exptl_absorpt_correction_type multi-scan
_exptl_absorpt_process_details 'SADABS V2012/1 (Bruker AXS Inc.)'
_exptl_crystal_colour 'dark purple'
_exptl_crystal_density_diffrn 1.331
_exptl_crystal_description block
_exptl_crystal_F_000 1104
_exptl_crystal_size_max 0.160
_exptl_crystal_size_mid 0.140
_exptl_crystal_size_min 0.120
_refine_diff_density_max 0.259
_refine_diff_density_min -0.395
_refine_diff_density_rms 0.040
_refine_ls_extinction_method none
_refine_ls_goodness_of_fit_ref 1.038
_refine_ls_hydrogen_treatment constr
_refine_ls_matrix_type full
_refine_ls_number_parameters 340
_refine_ls_number_reflns 6739
_refine_ls_number_restraints 0
_refine_ls_restrained_S_all 1.038
_refine_ls_R_factor_all 0.0728
_refine_ls_R_factor_gt 0.0447
_refine_ls_shift/su_max 0.000
_refine_ls_shift/su_mean 0.000
_refine_ls_structure_factor_coef Fsqd
_refine_ls_weighting_details 'w=1/[\s^2^(Fo^2^)+(0.0541P)^2^+0.7102P] where P=(Fo^2^+2Fc^2^)/3'
_refine_ls_weighting_scheme calc
_refine_ls_wR_factor_gt 0.1098
_refine_ls_wR_factor_ref 0.1251
_reflns_Friedel_coverage 0.000
_reflns_number_gt 4645
_reflns_number_total 6739
_reflns_threshold_expression 'I > 2\s(I)'
_cod_data_source_file jo8b01236_si_005.cif
_cod_data_source_block 9b
_cod_original_sg_symbol_H-M 'P 21/c'
_cod_database_code 4035326
_shelx_space_group_comment
;
The symmetry employed for this shelxl refinement is uniquely defined
by the following loop, which should always be used as a source of
symmetry information in preference to the above space-group names.
They are only intended as comments.
;
_shelx_estimated_absorpt_t_min 0.957
_shelx_estimated_absorpt_t_max 0.967
_shelxl_version_number 2013-4

loop_
_space_group_symop_operation_xyz
'x, y, z'
'-x, y+1/2, -z+1/2'
'-x, -y, -z'
'x, -y-1/2, z-1/2'

loop_
_atom_site_label
_atom_site_type_symbol
_atom_site_fract_x
_atom_site_fract_y
_atom_site_fract_z
_atom_site_U_iso_or_equiv
_atom_site_adp_type
_atom_site_occupancy
_atom_site_site_symmetry_order
_atom_site_calc_flag
_atom_site_refinement_flags_posn
_atom_site_refinement_flags_adp
C1 C 0.1004(2) 0.26329(10) 0.93614(11) 0.0443(4) Uani 1 1 d . .
C2 C -0.0081(2) 0.30205(11) 0.97450(14) 0.0557(5) Uani 1 1 d . .
H2 H -0.0582 0.3413 0.9469 0.067 Uiso 1 1 calc R U
C3 C -0.0438(2) 0.28430(12) 1.05192(14) 0.0565(5) Uani 1 1 d . .
C4 C 0.0318(2) 0.22619(12) 1.09287(12) 0.0518(5) Uani 1 1 d . .
H4 H 0.0099 0.2148 1.1456 0.062 Uiso 1 1 calc R U
C5 C 0.13956(19) 0.18415(10) 1.05773(11) 0.0420(4) Uani 1 1 d . .
C6 C 0.17126(17) 0.20449(9) 0.97907(10) 0.0366(4) Uani 1 1 d . .
C7 C 0.1345(3) 0.28565(12) 0.85151(13) 0.0652(6) Uani 1 1 d . .
H7A H 0.2336 0.2713 0.8428 0.098 Uiso 1 1 calc R U
H7B H 0.1238 0.3394 0.8452 0.098 Uiso 1 1 calc R U
H7C H 0.0677 0.2604 0.8126 0.098 Uiso 1 1 calc R U
C8 C -0.1639(3) 0.32712(16) 1.09155(19) 0.0879(9) Uani 1 1 d . .
H8A H -0.2584 0.3114 1.0677 0.132 Uiso 1 1 calc R U
H8B H -0.1519 0.3805 1.0832 0.132 Uiso 1 1 calc R U
H8C H -0.1573 0.3165 1.1488 0.132 Uiso 1 1 calc R U
C9 C 0.2128(2) 0.11890(12) 1.10304(12) 0.0585(5) Uani 1 1 d . .
H9A H 0.3151 0.1301 1.1153 0.088 Uiso 1 1 calc R U
H9B H 0.2033 0.0741 1.0701 0.088 Uiso 1 1 calc R U
H9C H 0.1667 0.1107 1.1527 0.088 Uiso 1 1 calc R U
C10 C 0.43040(18) 0.15861(11) 0.96892(11) 0.0437(4) Uani 1 1 d . .
H10 H 0.4758 0.1874 1.0108 0.052 Uiso 1 1 calc R U
C11 C 0.49554(18) 0.10749(10) 0.92403(10) 0.0422(4) Uani 1 1 d . .
H11 H 0.5949 0.0949 0.9286 0.051 Uiso 1 1 calc R U
C12 C 0.25733(16) 0.11103(9) 0.87951(9) 0.0310(3) Uani 1 1 d . .
C13 C 0.40406(16) 0.00778(9) 0.82340(9) 0.0336(3) Uani 1 1 d . .
C14 C 0.32260(18) -0.05572(10) 0.84311(10) 0.0380(4) Uani 1 1 d . .
C15 C 0.3305(2) -0.11888(10) 0.79401(11) 0.0457(4) Uani 1 1 d . .
H15 H 0.2754 -0.1613 0.8053 0.055 Uiso 1 1 calc R U
C16 C 0.4176(2) -0.12151(11) 0.72842(11) 0.0474(4) Uani 1 1 d . .
C17 C 0.5033(2) -0.05908(11) 0.71499(10) 0.0450(4) Uani 1 1 d . .
H17 H 0.5661 -0.0610 0.6732 0.054 Uiso 1 1 calc R U
C18 C 0.50010(17) 0.00649(10) 0.76102(10) 0.0370(4) Uani 1 1 d . .
C19 C 0.2308(2) -0.05938(11) 0.91507(11) 0.0483(4) Uani 1 1 d . .
H19A H 0.1306 -0.0471 0.8980 0.072 Uiso 1 1 calc R U
H19B H 0.2680 -0.0238 0.9556 0.072 Uiso 1 1 calc R U
H19C H 0.2354 -0.1095 0.9375 0.072 Uiso 1 1 calc R U
C20 C 0.4168(3) -0.19119(13) 0.67575(14) 0.0706(6) Uani 1 1 d . .
H20A H 0.3847 -0.1779 0.6208 0.106 Uiso 1 1 calc R U
H20B H 0.3509 -0.2280 0.6955 0.106 Uiso 1 1 calc R U
H20C H 0.5143 -0.2120 0.6773 0.106 Uiso 1 1 calc R U
C21 C 0.60099(19) 0.07139(12) 0.74518(12) 0.0484(4) Uani 1 1 d . .
H21A H 0.6939 0.0641 0.7756 0.073 Uiso 1 1 calc R U
H21B H 0.5576 0.1179 0.7615 0.073 Uiso 1 1 calc R U
H21C H 0.6157 0.0735 0.6883 0.073 Uiso 1 1 calc R U
C22 C 0.12096(16) 0.09514(9) 0.83453(9) 0.0323(3) Uani 1 1 d . .
C23 C -0.01043(18) 0.09377(11) 0.87504(10) 0.0412(4) Uani 1 1 d . .
C24 C 0.11441(16) 0.07209(9) 0.75078(9) 0.0324(3) Uani 1 1 d . .
C25 C 0.00466(19) 0.01661(10) 0.72580(11) 0.0424(4) Uani 1 1 d . .
C26 C 0.20250(17) 0.09881(9) 0.69380(9) 0.0345(3) Uani 1 1 d . .
C27 C 0.23353(19) 0.07384(10) 0.61441(10) 0.0409(4) Uani 1 1 d . .
C28 C 0.3338(2) 0.12073(11) 0.58599(10) 0.0455(4) Uani 1 1 d . .
C29 C 0.3697(2) 0.17871(11) 0.64556(11) 0.0435(4) Uani 1 1 d . .
Cl1 Cl 0.41415(7) 0.11577(4) 0.49707(3) 0.0791(2) Uani 1 1 d . .
Cl2 Cl 0.16076(7) -0.00323(4) 0.56581(3) 0.07158(19) Uani 1 1 d . .
N1 N 0.28224(14) 0.16094(8) 0.94151(8) 0.0351(3) Uani 1 1 d . .
N2 N 0.38850(13) 0.07657(8) 0.86939(8) 0.0335(3) Uani 1 1 d . .
N3 N -0.11982(18) 0.09098(12) 0.90477(10) 0.0632(5) Uani 1 1 d . .
N4 N -0.0865(2) -0.02643(11) 0.70979(13) 0.0695(5) Uani 1 1 d . .
O1 O 0.45007(16) 0.23237(8) 0.64556(9) 0.0600(4) Uani 1 1 d . .
O2 O 0.29008(12) 0.16191(7) 0.71190(7) 0.0390(3) Uani 1 1 d . .

loop_
_atom_site_aniso_label
_atom_site_aniso_U_11
_atom_site_aniso_U_22
_atom_site_aniso_U_33
_atom_site_aniso_U_23
_atom_site_aniso_U_13
_atom_site_aniso_U_12
C1 0.0471(10) 0.0389(9) 0.0470(10) -0.0040(8) 0.0045(8) 0.0019(8)
C2 0.0508(11) 0.0437(11) 0.0726(14) -0.0083(10) 0.0048(10) 0.0116(9)
C3 0.0418(10) 0.0541(12) 0.0752(14) -0.0241(11) 0.0146(10) 0.0008(9)
C4 0.0487(10) 0.0592(12) 0.0493(11) -0.0157(9) 0.0161(9) -0.0081(9)
C5 0.0424(9) 0.0442(10) 0.0399(9) -0.0072(7) 0.0073(7) -0.0047(7)
C6 0.0340(8) 0.0368(9) 0.0394(9) -0.0070(7) 0.0059(7) 0.0011(7)
C7 0.0886(16) 0.0519(12) 0.0554(13) 0.0110(10) 0.0074(11) 0.0131(11)
C8 0.0613(14) 0.0896(19) 0.117(2) -0.0367(17) 0.0318(15) 0.0131(13)
C9 0.0684(13) 0.0615(13) 0.0466(11) 0.0091(9) 0.0110(9) 0.0028(11)
C10 0.0348(8) 0.0542(11) 0.0413(9) -0.0088(8) -0.0018(7) -0.0018(8)
C11 0.0290(8) 0.0551(11) 0.0420(9) -0.0040(8) 0.0000(7) 0.0028(7)
C12 0.0287(7) 0.0359(8) 0.0290(7) 0.0011(6) 0.0064(6) 0.0013(6)
C13 0.0303(7) 0.0393(9) 0.0314(8) 0.0003(6) 0.0031(6) 0.0078(6)
C14 0.0389(8) 0.0420(9) 0.0337(8) 0.0055(7) 0.0076(7) 0.0089(7)
C15 0.0548(11) 0.0386(10) 0.0446(10) 0.0033(8) 0.0100(8) 0.0031(8)
C16 0.0592(11) 0.0435(10) 0.0401(10) -0.0011(8) 0.0088(8) 0.0118(9)
C17 0.0464(10) 0.0546(11) 0.0358(9) 0.0010(8) 0.0135(7) 0.0127(8)
C18 0.0305(8) 0.0472(10) 0.0339(8) 0.0047(7) 0.0063(6) 0.0092(7)
C19 0.0551(11) 0.0492(11) 0.0428(10) 0.0097(8) 0.0177(8) 0.0050(9)
C20 0.1005(18) 0.0562(13) 0.0575(13) -0.0119(10) 0.0216(12) 0.0053(12)
C21 0.0357(9) 0.0612(12) 0.0496(10) 0.0050(9) 0.0112(8) 0.0002(8)
C22 0.0277(7) 0.0391(9) 0.0307(8) 0.0002(6) 0.0054(6) 0.0018(6)
C23 0.0334(8) 0.0565(11) 0.0339(8) -0.0037(8) 0.0032(7) -0.0005(8)
C24 0.0284(7) 0.0349(8) 0.0336(8) -0.0009(6) 0.0014(6) 0.0016(6)
C25 0.0376(9) 0.0465(10) 0.0437(10) -0.0055(8) 0.0071(7) -0.0014(8)
C26 0.0328(8) 0.0391(9) 0.0311(8) -0.0016(6) -0.0003(6) -0.0004(7)
C27 0.0422(9) 0.0482(10) 0.0319(8) -0.0037(7) 0.0002(7) 0.0041(8)
C28 0.0466(10) 0.0611(12) 0.0298(8) 0.0046(8) 0.0087(7) 0.0032(9)
C29 0.0416(9) 0.0515(11) 0.0381(9) 0.0099(8) 0.0073(7) -0.0004(8)
Cl1 0.0882(4) 0.1104(5) 0.0427(3) 0.0004(3) 0.0313(3) -0.0018(4)
Cl2 0.0838(4) 0.0786(4) 0.0528(3) -0.0295(3) 0.0089(3) -0.0200(3)
N1 0.0310(7) 0.0396(8) 0.0350(7) -0.0039(6) 0.0041(5) 0.0018(6)
N2 0.0284(6) 0.0407(7) 0.0317(7) -0.0018(6) 0.0039(5) 0.0038(5)
N3 0.0384(8) 0.1021(15) 0.0510(10) -0.0129(10) 0.0151(7) -0.0096(9)
N4 0.0558(10) 0.0669(12) 0.0875(14) -0.0245(10) 0.0156(10) -0.0190(9)
O1 0.0624(9) 0.0589(9) 0.0600(9) 0.0135(7) 0.0122(7) -0.0158(7)
O2 0.0421(6) 0.0421(7) 0.0331(6) 0.0000(5) 0.0055(5) -0.0056(5)

loop_
_atom_type_symbol
_atom_type_description
_atom_type_scat_dispersion_real
_atom_type_scat_dispersion_imag
_atom_type_scat_source
C C 0.0033 0.0016 'International Tables Vol C Tables 4.2.6.8 and 6.1.1.4'
H H 0.0000 0.0000 'International Tables Vol C Tables 4.2.6.8 and 6.1.1.4'
N N 0.0061 0.0033 'International Tables Vol C Tables 4.2.6.8 and 6.1.1.4'
O O 0.0106 0.0060 'International Tables Vol C Tables 4.2.6.8 and 6.1.1.4'
Cl Cl 0.1484 0.1585 'International Tables Vol C Tables 4.2.6.8 and 6.1.1.4'

loop_
_geom_angle_atom_site_label_1
_geom_angle_atom_site_label_2
_geom_angle_atom_site_label_3
_geom_angle
C6 C1 C2 117.00(17)
C6 C1 C7 123.27(17)
C2 C1 C7 119.73(18)
C3 C2 C1 122.35(19)
C3 C2 H2 118.8
C1 C2 H2 118.8
C2 C3 C4 118.51(17)
C2 C3 C8 121.0(2)
C4 C3 C8 120.5(2)
C3 C4 C5 122.22(19)
C3 C4 H4 118.9
C5 C4 H4 118.9
C4 C5 C6 116.87(17)
C4 C5 C9 120.16(17)
C6 C5 C9 122.94(16)
C1 C6 C5 123.02(16)
C1 C6 N1 119.47(15)
C5 C6 N1 117.51(15)
C1 C7 H7A 109.5
C1 C7 H7B 109.5
H7A C7 H7B 109.5
C1 C7 H7C 109.5
H7A C7 H7C 109.5
H7B C7 H7C 109.5
C3 C8 H8A 109.5
C3 C8 H8B 109.5
H8A C8 H8B 109.5
C3 C8 H8C 109.5
H8A C8 H8C 109.5
H8B C8 H8C 109.5
C5 C9 H9A 109.5
C5 C9 H9B 109.5
H9A C9 H9B 109.5
C5 C9 H9C 109.5
H9A C9 H9C 109.5
H9B C9 H9C 109.5
C11 C10 N1 107.53(15)
C11 C10 H10 126.2
N1 C10 H10 126.2
C10 C11 N2 107.83(14)
C10 C11 H11 126.1
N2 C11 H11 126.1
N1 C12 N2 106.57(13)
N1 C12 C22 127.55(14)
N2 C12 C22 125.85(14)
C14 C13 C18 122.05(15)
C14 C13 N2 118.52(14)
C18 C13 N2 119.42(15)
C15 C14 C13 117.29(15)
C15 C14 C19 118.97(16)
C13 C14 C19 123.73(16)
C14 C15 C16 122.74(17)
C14 C15 H15 118.6
C16 C15 H15 118.6
C17 C16 C15 117.53(17)
C17 C16 C20 122.58(18)
C15 C16 C20 119.88(19)
C16 C17 C18 122.95(16)
C16 C17 H17 118.5
C18 C17 H17 118.5
C17 C18 C13 117.17(16)
C17 C18 C21 120.15(15)
C13 C18 C21 122.64(16)
C14 C19 H19A 109.5
C14 C19 H19B 109.5
H19A C19 H19B 109.5
C14 C19 H19C 109.5
H19A C19 H19C 109.5
H19B C19 H19C 109.5
C16 C20 H20A 109.5
C16 C20 H20B 109.5
H20A C20 H20B 109.5
C16 C20 H20C 109.5
H20A C20 H20C 109.5
H20B C20 H20C 109.5
C18 C21 H21A 109.5
C18 C21 H21B 109.5
H21A C21 H21B 109.5
C18 C21 H21C 109.5
H21A C21 H21C 109.5
H21B C21 H21C 109.5
C23 C22 C12 119.51(14)
C23 C22 C24 118.36(14)
C12 C22 C24 121.77(13)
N3 C23 C22 176.84(19)
C26 C24 C22 125.48(14)
C26 C24 C25 118.07(14)
C22 C24 C25 116.45(14)
N4 C25 C24 176.1(2)
C24 C26 O2 119.15(14)
C24 C26 C27 133.73(16)
O2 C26 C27 107.06(14)
C28 C27 C26 108.47(15)
C28 C27 Cl2 125.69(14)
C26 C27 Cl2 125.80(14)
C27 C28 C29 108.98(15)
C27 C28 Cl1 128.45(15)
C29 C28 Cl1 122.55(14)
O1 C29 O2 121.65(17)
O1 C29 C28 132.07(17)
O2 C29 C28 106.28(15)
C12 N1 C10 109.15(13)
C12 N1 C6 125.90(13)
C10 N1 C6 124.69(14)
C12 N2 C11 108.88(13)
C12 N2 C13 124.21(13)
C11 N2 C13 125.40(13)
C26 O2 C29 109.13(13)

loop_
_geom_bond_atom_site_label_1
_geom_bond_atom_site_label_2
_geom_bond_distance
C1 C6 1.389(2)
C1 C2 1.395(3)
C1 C7 1.507(3)
C2 C3 1.379(3)
C2 H2 0.9300
C3 C4 1.384(3)
C3 C8 1.520(3)
C4 C5 1.393(3)
C4 H4 0.9300
C5 C6 1.399(2)
C5 C9 1.503(3)
C6 N1 1.448(2)
C7 H7A 0.9600
C7 H7B 0.9600
C7 H7C 0.9600
C8 H8A 0.9600
C8 H8B 0.9600
C8 H8C 0.9600
C9 H9A 0.9600
C9 H9B 0.9600
C9 H9C 0.9600
C10 C11 1.336(2)
C10 N1 1.392(2)
C10 H10 0.9300
C11 N2 1.389(2)
C11 H11 0.9300
C12 N1 1.357(2)
C12 N2 1.3636(19)
C12 C22 1.426(2)
C13 C14 1.398(2)
C13 C18 1.402(2)
C13 N2 1.446(2)
C14 C15 1.385(2)
C14 C19 1.506(2)
C15 C16 1.392(2)
C15 H15 0.9300
C16 C17 1.380(3)
C16 C20 1.507(3)
C17 C18 1.387(3)
C17 H17 0.9300
C18 C21 1.506(3)
C19 H19A 0.9600
C19 H19B 0.9600
C19 H19C 0.9600
C20 H20A 0.9600
C20 H20B 0.9600
C20 H20C 0.9600
C21 H21A 0.9600
C21 H21B 0.9600
C21 H21C 0.9600
C22 C23 1.416(2)
C22 C24 1.438(2)
C23 N3 1.146(2)
C24 C26 1.367(2)
C24 C25 1.438(2)
C25 N4 1.142(2)
C26 O2 1.3906(19)
C26 C27 1.432(2)
C27 C28 1.345(3)
C27 Cl2 1.6903(18)
C28 C29 1.441(3)
C28 Cl1 1.6924(17)
C29 O1 1.198(2)
C29 O2 1.392(2)
